data_4088328
loop_
_publ_author_name
'Fischer, Reinald'
'G\"orls, Helmar'
'Langer, Jens'
'Enke, Marcel'
'Westerhausen, Matthias'

_publ_section_title
;
 Magnesiacycloalkanes with Different Ring Sizes
;
_journal_issue 4
_journal_name_full Organometallics
_journal_page_first 587
_journal_paper_doi 10.1021/acs.organomet.5b01010
_journal_volume 35
_journal_year 2016
_chemical_formula_moiety 'C23 H50 Br2 Mg2 O4 Si2'
_chemical_formula_sum 'C23 H50 Br2 Mg2 O4 Si2'
_chemical_formula_weight 655.25
_space_group_IT_number 15
_space_group_name_Hall '-C 2yc'
_space_group_name_H-M_alt 'C 1 2/c 1'
_symmetry_cell_setting monoclinic
_symmetry_space_group_name_Hall '-C 2yc'
_symmetry_space_group_name_H-M 'C 1 2/c 1'
_atom_sites_solution_hydrogens geom
_atom_sites_solution_primary direct
_atom_sites_solution_secondary difmap
_audit_creation_method SHELXL-97
_cell_angle_alpha 90
_cell_angle_beta 93.245(1)
_cell_angle_gamma 90
_cell_formula_units_Z 8
_cell_length_a 34.2935(6)
_cell_length_b 13.5929(2)
_cell_length_c 15.3427(2)
_cell_measurement_reflns_used 8171
_cell_measurement_temperature 133(2)
_cell_measurement_theta_max 27.50
_cell_measurement_theta_min 2.63
_cell_volume 7140.50(19)
_computing_cell_refinement DENZO
_computing_data_collection COLLECT
_computing_data_reduction DENZO
_computing_molecular_graphics SHELXTL/PC
_computing_publication_material SHELXL-97
_computing_structure_refinement 'SHELXL-97 (Sheldrick, 2008)'
_computing_structure_solution 'SHELXS-97 (Sheldrick, 2008)'
_diffrn_ambient_temperature 133(2)
_diffrn_measured_fraction_theta_full 0.995
_diffrn_measured_fraction_theta_max 0.995
_diffrn_measurement_device_type KappaCCD
_diffrn_measurement_method 'phi- + omega-scan'
_diffrn_radiation_monochromator graphite
_diffrn_radiation_source 'fine-focus sealed tube'
_diffrn_radiation_type MoK\a
_diffrn_radiation_wavelength 0.71073
_diffrn_reflns_av_R_equivalents 0.0338
_diffrn_reflns_av_sigmaI/netI 0.0365
_diffrn_reflns_limit_h_max 44
_diffrn_reflns_limit_h_min -44
_diffrn_reflns_limit_k_max 17
_diffrn_reflns_limit_k_min 0
_diffrn_reflns_limit_l_max 19
_diffrn_reflns_limit_l_min 0
_diffrn_reflns_number 8171
_diffrn_reflns_theta_full 27.50
_diffrn_reflns_theta_max 27.50
_diffrn_reflns_theta_min 2.63
_exptl_absorpt_coefficient_mu 2.395
_exptl_absorpt_correction_T_max 0.7456
_exptl_absorpt_correction_T_min 0.6231
_exptl_absorpt_correction_type multi-scan
_exptl_absorpt_process_details 'SADABS, Bruker-AXS, 2002'
_exptl_crystal_colour colourless
_exptl_crystal_density_diffrn 1.219
_exptl_crystal_density_method 'not measured'
_exptl_crystal_description prism
_exptl_crystal_F_000 2736
_exptl_crystal_size_max 0.136
_exptl_crystal_size_mid 0.106
_exptl_crystal_size_min 0.098
_refine_diff_density_max 0.927
_refine_diff_density_min -0.653
_refine_diff_density_rms 0.099
_refine_ls_extinction_method none
_refine_ls_goodness_of_fit_ref 1.064
_refine_ls_hydrogen_treatment constr
_refine_ls_matrix_type full
_refine_ls_number_parameters 338
_refine_ls_number_reflns 8171
_refine_ls_number_restraints 0
_refine_ls_restrained_S_all 1.064
_refine_ls_R_factor_all 0.0697
_refine_ls_R_factor_gt 0.0526
_refine_ls_shift/su_max 0.001
_refine_ls_shift/su_mean 0.000
_refine_ls_structure_factor_coef Fsqd
_refine_ls_weighting_details 'calc w=1/[\s^2^(Fo^2^)+(0.0688P)^2^+27.6869P] where P=(Fo^2^+2Fc^2^)/3'
_refine_ls_weighting_scheme calc
_refine_ls_wR_factor_gt 0.1407
_refine_ls_wR_factor_ref 0.1492
_reflns_number_gt 6564
_reflns_number_total 8171
_reflns_threshold_expression >2sigma(I)
_cod_data_source_file om5b01010_si_002.cif
_cod_data_source_block FO5233
_cod_original_sg_symbol_H-M 'C 2/c'
_cod_database_code 4088328

loop_
_symmetry_equiv_pos_as_xyz
'x, y, z'
'-x, y, -z+1/2'
'x+1/2, y+1/2, z'
'-x+1/2, y+1/2, -z+1/2'
'-x, -y, -z'
'x, -y, z-1/2'
'-x+1/2, -y+1/2, -z'
'x+1/2, -y+1/2, z-1/2'

loop_
_atom_site_label
_atom_site_type_symbol
_atom_site_fract_x
_atom_site_fract_y
_atom_site_fract_z
_atom_site_U_iso_or_equiv
_atom_site_adp_type
_atom_site_occupancy
_atom_site_symmetry_multiplicity
_atom_site_calc_flag
_atom_site_refinement_flags
_atom_site_disorder_assembly
_atom_site_disorder_group
Mg1 Mg 0.37561(3) 0.72812(9) 0.11218(7) 0.0256(2) Uani 1 1 d . B .
Mg2 Mg 0.37300(3) 0.76321(8) 0.34244(7) 0.0255(2) Uani 1 1 d . B .
Br1 Br 0.410201(14) 0.56780(3) 0.08995(3) 0.04906(14) Uani 1 1 d . . .
Br2 Br 0.410244(12) 0.91543(3) 0.39178(2) 0.03807(12) Uani 1 1 d . . .
Si1 Si 0.30682(3) 0.65255(8) 0.22127(6) 0.0320(2) Uani 1 1 d . B .
Si2 Si 0.31669(3) 0.87440(7) 0.20652(6) 0.0274(2) Uani 1 1 d . B .
O1 O 0.35287(8) 0.7500(2) -0.01346(15) 0.0351(6) Uani 1 1 d . B .
O2 O 0.42155(8) 0.8196(2) 0.09216(18) 0.0435(7) Uani 1 1 d . B .
O3 O 0.41538(9) 0.6622(2) 0.3749(2) 0.0506(8) Uani 1 1 d . . .
O4 O 0.34417(9) 0.7334(2) 0.45452(16) 0.0387(6) Uani 1 1 d . . .
C1 C 0.34084(9) 0.7553(2) 0.2197(2) 0.0227(6) Uani 1 1 d . . .
C2 C 0.32958(17) 0.5343(3) 0.2662(3) 0.0550(13) Uani 1 1 d . . .
H2A H 0.3153 0.4778 0.2407 0.082 Uiso 1 1 calc R E .
H2B H 0.3282 0.5332 0.3299 0.082 Uiso 1 1 calc R . .
H2C H 0.3570 0.5311 0.2513 0.082 Uiso 1 1 calc R . .
C3 C 0.28646(15) 0.6128(4) 0.1095(3) 0.0513(12) Uani 1 1 d . . .
H3A H 0.2623 0.5754 0.1155 0.077 Uiso 1 1 calc R E .
H3B H 0.3056 0.5714 0.0819 0.077 Uiso 1 1 calc R . .
H3C H 0.2809 0.6710 0.0732 0.077 Uiso 1 1 calc R . .
C4 C 0.26240(13) 0.6733(4) 0.2881(3) 0.0478(11) Uani 1 1 d . . .
H4A H 0.2394 0.6427 0.2584 0.072 Uiso 1 1 calc R E .
H4B H 0.2579 0.7441 0.2942 0.072 Uiso 1 1 calc R . .
H4C H 0.2671 0.6438 0.3460 0.072 Uiso 1 1 calc R . .
C5 C 0.27266(13) 0.8796(4) 0.1257(3) 0.0504(11) Uani 1 1 d . . .
H5A H 0.2527 0.9227 0.1485 0.076 Uiso 1 1 calc R E .
H5B H 0.2619 0.8133 0.1171 0.076 Uiso 1 1 calc R . .
H5C H 0.2806 0.9054 0.0698 0.076 Uiso 1 1 calc R . .
C6 C 0.29710(13) 0.9252(3) 0.3109(3) 0.0414(9) Uani 1 1 d . . .
H6A H 0.2769 0.9743 0.2962 0.062 Uiso 1 1 calc R E .
H6B H 0.3184 0.9559 0.3463 0.062 Uiso 1 1 calc R . .
H6C H 0.2859 0.8714 0.3440 0.062 Uiso 1 1 calc R . .
C7 C 0.34946(13) 0.9761(3) 0.1700(2) 0.0387(9) Uani 1 1 d . . .
H7A H 0.3396 1.0396 0.1893 0.058 Uiso 1 1 calc R E .
H7B H 0.3498 0.9755 0.1061 0.058 Uiso 1 1 calc R . .
H7C H 0.3760 0.9659 0.1955 0.058 Uiso 1 1 calc R . .
C8 C 0.34458(17) 0.6744(3) -0.0778(3) 0.0542(13) Uani 1 1 d . B .
H8A H 0.3179 0.6479 -0.0723 0.065 Uiso 1 1 calc R . .
H8B H 0.3635 0.6197 -0.0699 0.065 Uiso 1 1 calc R . .
C9 C 0.3477(2) 0.7199(4) -0.1628(3) 0.080(2) Uani 1 1 d . . .
H9A H 0.3707 0.6929 -0.1910 0.096 Uiso 0.50 1 calc PR A 1
H9B H 0.3241 0.7049 -0.2005 0.096 Uiso 0.50 1 calc PR A 1
H9C H 0.3296 0.6891 -0.2073 0.096 Uiso 0.50 1 calc PR A 2
H9D H 0.3747 0.7158 -0.1821 0.096 Uiso 0.50 1 calc PR A 2
C10 C 0.3518(5) 0.8250(15) -0.1530(10) 0.045(4) Uani 0.50 1 d P B 1
H10A H 0.3329 0.8603 -0.1927 0.053 Uiso 0.50 1 calc PR B 1
H10B H 0.3786 0.8465 -0.1649 0.053 Uiso 0.50 1 calc PR B 1
C10A C 0.3355(7) 0.8322(15) -0.1439(13) 0.077(7) Uani 0.50 1 d P B 2
H10C H 0.3511 0.8787 -0.1772 0.093 Uiso 0.50 1 calc PR B 2
H10D H 0.3074 0.8431 -0.1598 0.093 Uiso 0.50 1 calc PR B 2
C11 C 0.34322(18) 0.8431(4) -0.0559(3) 0.0604(14) Uani 1 1 d . . .
H11A H 0.3597 0.8970 -0.0306 0.073 Uiso 0.50 1 calc PR B 1
H11B H 0.3154 0.8600 -0.0502 0.073 Uiso 0.50 1 calc PR B 1
H11C H 0.3201 0.8719 -0.0296 0.073 Uiso 0.50 1 calc PR B 2
H11D H 0.3653 0.8894 -0.0456 0.073 Uiso 0.50 1 calc PR B 2
C12 C 0.44202(17) 0.8189(5) 0.0116(4) 0.0739(18) Uani 1 1 d . B .
H12A H 0.4248 0.8435 -0.0376 0.089 Uiso 1 1 calc R . .
H12B H 0.4505 0.7514 -0.0023 0.089 Uiso 1 1 calc R . .
C13 C 0.47653(14) 0.8848(4) 0.0267(3) 0.0551(12) Uani 1 1 d . . .
H13A H 0.5010 0.8463 0.0322 0.066 Uiso 0.50 1 calc PR C 1
H13B H 0.4782 0.9327 -0.0216 0.066 Uiso 0.50 1 calc PR C 1
H13C H 0.4712 0.9511 0.0021 0.066 Uiso 0.50 1 calc PR C 2
H13D H 0.4998 0.8571 0.0002 0.066 Uiso 0.50 1 calc PR C 2
C14 C 0.4692(3) 0.9347(7) 0.1085(8) 0.041(2) Uani 0.50 1 d P D 1
H14A H 0.4543 0.9961 0.0969 0.050 Uiso 0.50 1 calc PR D 1
H14B H 0.4942 0.9513 0.1407 0.050 Uiso 0.50 1 calc PR D 1
C14A C 0.4825(4) 0.8887(15) 0.1288(9) 0.085(5) Uani 0.50 1 d P D 2
H14C H 0.5025 0.8406 0.1499 0.102 Uiso 0.50 1 calc PR D 2
H14D H 0.4908 0.9553 0.1484 0.102 Uiso 0.50 1 calc PR D 2
C15 C 0.44634(15) 0.8653(5) 0.1596(3) 0.0619(15) Uani 1 1 d . . .
H15A H 0.4634 0.8164 0.1906 0.074 Uiso 0.50 1 calc PR D 1
H15B H 0.4308 0.9003 0.2023 0.074 Uiso 0.50 1 calc PR D 1
H15C H 0.4337 0.9258 0.1800 0.074 Uiso 0.50 1 calc PR D 2
H15D H 0.4500 0.8199 0.2099 0.074 Uiso 0.50 1 calc PR D 2
C16 C 0.4378(2) 0.6071(7) 0.3223(5) 0.0391(18) Uani 0.50 1 d P E 1
H16A H 0.4553 0.6500 0.2900 0.047 Uiso 0.50 1 calc PR E 1
H16B H 0.4210 0.5693 0.2796 0.047 Uiso 0.50 1 calc PR E 1
C17 C 0.4618(5) 0.5369(12) 0.3832(11) 0.066(5) Uani 0.50 1 d P E 1
H17A H 0.4458 0.4813 0.4029 0.079 Uiso 0.50 1 calc PR E 1
H17B H 0.4851 0.5112 0.3554 0.079 Uiso 0.50 1 calc PR E 1
C16A C 0.4207(5) 0.5598(13) 0.3450(12) 0.102(5) Uiso 0.50 1 d P E 2
H16C H 0.4114 0.5484 0.2835 0.123 Uiso 0.50 1 calc PR E 2
H16D H 0.4101 0.5096 0.3841 0.123 Uiso 0.50 1 calc PR E 2
C17A C 0.4735(5) 0.5773(16) 0.3605(15) 0.102(7) Uani 0.50 1 d P E 2
H17C H 0.4883 0.5159 0.3521 0.122 Uiso 0.50 1 calc PR E 2
H17D H 0.4833 0.6304 0.3234 0.122 Uiso 0.50 1 calc PR E 2
C18 C 0.47257(17) 0.6070(6) 0.4562(5) 0.085(2) Uani 1 1 d . . .
H18A H 0.4950 0.6484 0.4417 0.102 Uiso 0.50 1 calc PR E 1
H18B H 0.4794 0.5709 0.5110 0.102 Uiso 0.50 1 calc PR E 1
H18C H 0.4716 0.5478 0.4936 0.102 Uiso 0.50 1 calc PR E 2
H18D H 0.4962 0.6452 0.4742 0.102 Uiso 0.50 1 calc PR E 2
C19 C 0.43621(18) 0.6692(5) 0.4650(4) 0.0685(15) Uani 1 1 d . E .
H19A H 0.4431 0.7382 0.4797 0.082 Uiso 1 1 calc R . .
H19B H 0.4198 0.6424 0.5104 0.082 Uiso 1 1 calc R . .
C20 C 0.3335(2) 0.8079(4) 0.5169(3) 0.0658(16) Uani 1 1 d . E .
H20A H 0.3089 0.8410 0.4966 0.079 Uiso 1 1 calc R . .
H20B H 0.3543 0.8580 0.5247 0.079 Uiso 1 1 calc R . .
C21 C 0.3284(2) 0.7553(5) 0.5991(4) 0.084(2) Uani 1 1 d . . .
H21A H 0.3502 0.7718 0.6415 0.101 Uiso 0.50 1 calc PR E 1
H21B H 0.3038 0.7767 0.6239 0.101 Uiso 0.50 1 calc PR E 1
H21C H 0.3118 0.7927 0.6381 0.101 Uiso 0.50 1 calc PR E 2
H21D H 0.3538 0.7405 0.6302 0.101 Uiso 0.50 1 calc PR E 2
C22 C 0.3274(5) 0.6555(10) 0.5857(8) 0.055(3) Uani 0.50 1 d P E 1
H22A H 0.3024 0.6280 0.6034 0.065 Uiso 0.50 1 calc PR E 1
H22B H 0.3490 0.6232 0.6205 0.065 Uiso 0.50 1 calc PR E 1
C22A C 0.3079(4) 0.6609(11) 0.5639(10) 0.055(3) Uani 0.50 1 d P E 2
H22C H 0.3094 0.6073 0.6076 0.066 Uiso 0.50 1 calc PR E 2
H22D H 0.2802 0.6733 0.5452 0.066 Uiso 0.50 1 calc PR E 2
C23 C 0.33195(15) 0.6384(3) 0.4876(3) 0.0486(11) Uani 1 1 d . E .
H23A H 0.3519 0.5874 0.4783 0.058 Uiso 0.50 1 calc PR F 1
H23B H 0.3069 0.6176 0.4582 0.058 Uiso 0.50 1 calc PR F 1
H23C H 0.3550 0.5981 0.5063 0.058 Uiso 0.50 1 calc PR F 2
H23D H 0.3163 0.6021 0.4420 0.058 Uiso 0.50 1 calc PR F 2

loop_
_atom_site_aniso_label
_atom_site_aniso_U_11
_atom_site_aniso_U_22
_atom_site_aniso_U_33
_atom_site_aniso_U_23
_atom_site_aniso_U_13
_atom_site_aniso_U_12
Mg1 0.0260(6) 0.0299(6) 0.0210(5) -0.0023(4) 0.0013(4) -0.0009(5)
Mg2 0.0264(6) 0.0282(6) 0.0216(5) 0.0020(4) -0.0022(4) 0.0012(4)
Br1 0.0516(3) 0.0462(3) 0.0496(3) -0.00774(19) 0.00413(19) 0.0211(2)
Br2 0.0394(2) 0.0386(2) 0.0352(2) -0.00154(16) -0.00689(15) -0.00891(16)
Si1 0.0384(6) 0.0321(5) 0.0257(5) -0.0015(4) 0.0050(4) -0.0126(4)
Si2 0.0295(5) 0.0289(5) 0.0236(4) 0.0025(4) -0.0003(4) 0.0074(4)
O1 0.0439(16) 0.0390(14) 0.0219(11) 0.0018(11) -0.0019(10) -0.0029(12)
O2 0.0360(15) 0.0607(19) 0.0352(14) -0.0096(13) 0.0137(11) -0.0203(14)
O3 0.0390(17) 0.0400(16) 0.070(2) 0.0078(15) -0.0197(15) 0.0106(13)
O4 0.0597(19) 0.0338(14) 0.0233(12) 0.0026(11) 0.0081(12) -0.0034(13)
C1 0.0241(16) 0.0222(15) 0.0217(14) 0.0011(12) 0.0003(12) -0.0001(12)
C2 0.094(4) 0.029(2) 0.043(2) 0.0049(18) 0.015(2) -0.005(2)
C3 0.062(3) 0.054(3) 0.037(2) -0.006(2) 0.004(2) -0.035(2)
C4 0.044(2) 0.058(3) 0.042(2) 0.000(2) 0.0090(19) -0.020(2)
C5 0.040(2) 0.062(3) 0.048(2) 0.008(2) -0.0122(19) 0.013(2)
C6 0.046(2) 0.042(2) 0.037(2) -0.0009(17) 0.0089(17) 0.0169(18)
C7 0.058(3) 0.0276(18) 0.0300(18) 0.0036(15) 0.0023(17) 0.0002(17)
C8 0.088(4) 0.042(2) 0.030(2) 0.0021(18) -0.014(2) -0.022(2)
C9 0.156(7) 0.053(3) 0.033(2) -0.004(2) 0.019(3) -0.027(4)
C10 0.072(9) 0.045(6) 0.016(4) 0.004(4) 0.001(5) 0.023(7)
C10A 0.134(19) 0.036(7) 0.058(11) 0.004(7) -0.039(12) -0.004(11)
C11 0.094(4) 0.055(3) 0.033(2) 0.007(2) 0.006(2) 0.031(3)
C12 0.063(3) 0.107(5) 0.054(3) -0.018(3) 0.034(3) -0.035(3)
C13 0.038(2) 0.065(3) 0.064(3) 0.014(3) 0.014(2) -0.009(2)
C14 0.025(5) 0.040(5) 0.061(6) -0.009(4) 0.007(4) -0.015(4)
C14A 0.034(7) 0.154(17) 0.067(8) -0.023(10) 0.006(6) -0.017(8)
C15 0.047(3) 0.091(4) 0.048(3) -0.022(3) 0.008(2) -0.032(3)
C16 0.035(4) 0.049(5) 0.033(4) -0.004(3) -0.005(3) 0.021(4)
C17 0.051(9) 0.078(10) 0.071(7) 0.032(8) 0.024(7) 0.050(8)
C17A 0.052(11) 0.120(18) 0.13(2) -0.034(13) -0.029(10) 0.046(11)
C18 0.046(3) 0.101(5) 0.106(5) 0.032(4) -0.013(3) 0.009(3)
C19 0.070(4) 0.072(4) 0.061(3) 0.004(3) -0.026(3) 0.010(3)
C20 0.118(5) 0.042(3) 0.041(2) -0.001(2) 0.031(3) 0.004(3)
C21 0.143(7) 0.069(4) 0.045(3) -0.004(3) 0.041(3) -0.004(4)
C22 0.090(11) 0.038(5) 0.038(6) 0.004(4) 0.026(7) 0.009(7)
C22A 0.060(8) 0.052(7) 0.056(8) 0.008(6) 0.031(6) -0.009(7)
C23 0.065(3) 0.036(2) 0.046(2) 0.0029(19) 0.012(2) -0.002(2)

loop_
_atom_type_symbol
_atom_type_description
_atom_type_scat_dispersion_real
_atom_type_scat_dispersion_imag
_atom_type_scat_source
C C 0.0033 0.0016 'International Tables Vol C Tables 4.2.6.8 and 6.1.1.4'
H H 0.0000 0.0000 'International Tables Vol C Tables 4.2.6.8 and 6.1.1.4'
O O 0.0106 0.0060 'International Tables Vol C Tables 4.2.6.8 and 6.1.1.4'
Mg Mg 0.0486 0.0363 'International Tables Vol C Tables 4.2.6.8 and 6.1.1.4'
Si Si 0.0817 0.0704 'International Tables Vol C Tables 4.2.6.8 and 6.1.1.4'
Br Br -0.2901 2.4595 'International Tables Vol C Tables 4.2.6.8 and 6.1.1.4'

loop_
_geom_angle_atom_site_label_1
_geom_angle_atom_site_label_2
_geom_angle_atom_site_label_3
_geom_angle
O2 Mg1 O1 91.48(12)
O2 Mg1 C1 118.88(13)
O1 Mg1 C1 120.19(13)
O2 Mg1 Br1 97.65(10)
O1 Mg1 Br1 98.90(9)
C1 Mg1 Br1 123.14(10)
O2 Mg1 Si1 152.57(9)
O1 Mg1 Si1 106.85(9)
C1 Mg1 Si1 33.97(9)
Br1 Mg1 Si1 99.39(4)
O2 Mg1 Si2 101.53(10)
O1 Mg1 Si2 96.72(9)
C1 Mg1 Si2 32.04(9)
Br1 Mg1 Si2 154.85(5)
Si1 Mg1 Si2 57.02(3)
O2 Mg1 Mg2 97.48(9)
O1 Mg1 Mg2 151.31(9)
C1 Mg1 Mg2 32.96(9)
Br1 Mg1 Mg2 106.77(4)
Si1 Mg1 Mg2 56.97(3)
Si2 Mg1 Mg2 54.82(3)
O3 Mg2 O4 91.84(14)
O3 Mg2 C1 120.53(14)
O4 Mg2 C1 118.44(13)
O3 Mg2 Br2 97.86(10)
O4 Mg2 Br2 99.71(9)
C1 Mg2 Br2 122.29(10)
O3 Mg2 Si2 152.48(11)
O4 Mg2 Si2 109.89(10)
C1 Mg2 Si2 34.02(9)
Br2 Mg2 Si2 94.94(4)
O3 Mg2 Si1 107.19(10)
O4 Mg2 Si1 91.94(9)
C1 Mg2 Si1 32.26(9)
Br2 Mg2 Si1 152.00(5)
Si2 Mg2 Si1 57.07(3)
O3 Mg2 Mg1 95.42(11)
O4 Mg2 Mg1 146.61(9)
C1 Mg2 Mg1 32.82(9)
Br2 Mg2 Mg1 111.44(4)
Si2 Mg2 Mg1 57.15(3)
Si1 Mg2 Mg1 54.79(3)
C1 Si1 C3 114.25(17)
C1 Si1 C2 113.8(2)
C3 Si1 C2 102.2(2)
C1 Si1 C4 115.21(18)
C3 Si1 C4 105.3(2)
C2 Si1 C4 104.8(2)
C1 Si1 Mg1 40.64(10)
C3 Si1 Mg1 81.97(14)
C2 Si1 Mg1 99.48(16)
C4 Si1 Mg1 152.36(15)
C1 Si1 Mg2 38.64(10)
C3 Si1 Mg2 150.11(14)
C2 Si1 Mg2 85.63(16)
C4 Si1 Mg2 100.31(14)
Mg1 Si1 Mg2 68.24(3)
C1 Si2 C7 114.12(17)
C1 Si2 C5 116.38(19)
C7 Si2 C5 104.1(2)
C1 Si2 C6 114.10(16)
C7 Si2 C6 103.27(19)
C5 Si2 C6 103.3(2)
C1 Si2 Mg2 40.78(10)
C7 Si2 Mg2 101.26(14)
C5 Si2 Mg2 152.29(17)
C6 Si2 Mg2 81.31(13)
C1 Si2 Mg1 38.10(10)
C7 Si2 Mg1 85.38(13)
C5 Si2 Mg1 102.96(16)
C6 Si2 Mg1 149.27(13)
Mg2 Si2 Mg1 68.03(3)
C8 O1 C11 106.5(3)
C8 O1 Mg1 126.0(2)
C11 O1 Mg1 127.5(3)
C15 O2 C12 108.6(3)
C15 O2 Mg1 125.6(3)
C12 O2 Mg1 122.5(3)
C16 O3 C16A 38.7(7)
C16 O3 C19 108.6(4)
C16A O3 C19 106.3(8)
C16 O3 Mg2 129.8(4)
C16A O3 Mg2 130.9(7)
C19 O3 Mg2 118.1(3)
C20 O4 C23 107.4(3)
C20 O4 Mg2 124.0(3)
C23 O4 Mg2 128.5(2)
Si1 C1 Si2 113.26(18)
Si1 C1 Mg1 105.39(15)
Si2 C1 Mg1 109.86(15)
Si1 C1 Mg2 109.10(15)
Si2 C1 Mg2 105.21(15)
Mg1 C1 Mg2 114.22(15)
Si1 C2 H2A 109.5
Si1 C2 H2B 109.5
H2A C2 H2B 109.5
Si1 C2 H2C 109.5
H2A C2 H2C 109.5
H2B C2 H2C 109.5
Si1 C3 H3A 109.5
Si1 C3 H3B 109.5
H3A C3 H3B 109.5
Si1 C3 H3C 109.5
H3A C3 H3C 109.5
H3B C3 H3C 109.5
Si1 C4 H4A 109.5
Si1 C4 H4B 109.5
H4A C4 H4B 109.5
Si1 C4 H4C 109.5
H4A C4 H4C 109.5
H4B C4 H4C 109.5
Si2 C5 H5A 109.5
Si2 C5 H5B 109.5
H5A C5 H5B 109.5
Si2 C5 H5C 109.5
H5A C5 H5C 109.5
H5B C5 H5C 109.5
Si2 C6 H6A 109.5
Si2 C6 H6B 109.5
H6A C6 H6B 109.5
Si2 C6 H6C 109.5
H6A C6 H6C 109.5
H6B C6 H6C 109.5
Si2 C7 H7A 109.5
Si2 C7 H7B 109.5
H7A C7 H7B 109.5
Si2 C7 H7C 109.5
H7A C7 H7C 109.5
H7B C7 H7C 109.5
O1 C8 C9 106.8(4)
O1 C8 H8A 110.4
C9 C8 H8A 110.4
O1 C8 H8B 110.4
C9 C8 H8B 110.4
H8A C8 H8B 108.6
C10 C9 C8 109.9(7)
C10 C9 C10A 21.5(11)
C8 C9 C10A 102.0(8)
C10 C9 H9A 109.7
C8 C9 H9A 109.7
C10A C9 H9A 130.6
C10 C9 H9B 109.7
C8 C9 H9B 109.7
C10A C9 H9B 95.0
H9A C9 H9B 108.2
C10 C9 H9C 123.0
C8 C9 H9C 111.4
C10A C9 H9C 111.4
H9A C9 H9C 91.3
H9B C9 H9C 17.9
C10 C9 H9D 89.9
C8 C9 H9D 111.4
C10A C9 H9D 111.4
H9A C9 H9D 21.2
H9B C9 H9D 124.2
H9C C9 H9D 109.2
C9 C10 C11 103.6(11)
C9 C10 H10A 111.0
C11 C10 H10A 111.0
C9 C10 H10B 111.0
C11 C10 H10B 111.0
H10A C10 H10B 109.0
C11 C10A C9 104.0(12)
C11 C10A H10C 111.0
C9 C10A H10C 111.0
C11 C10A H10D 111.0
C9 C10A H10D 111.0
H10C C10A H10D 109.0
C10A C11 O1 111.9(9)
C10A C11 C10 22.3(12)
O1 C11 C10 103.9(7)
C10A C11 H11A 122.8
O1 C11 H11A 111.0
C10 C11 H11A 111.0
C10A C11 H11B 88.8
O1 C11 H11B 111.0
C10 C11 H11B 111.0
H11A C11 H11B 109.0
C10A C11 H11C 109.2
O1 C11 H11C 109.2
C10 C11 H11C 130.8
H11A C11 H11C 90.0
H11B C11 H11C 22.3
C10A C11 H11D 109.2
O1 C11 H11D 109.2
C10 C11 H11D 93.9
H11A C11 H11D 19.0
H11B C11 H11D 124.9
H11C C11 H11D 107.9
O2 C12 C13 106.3(4)
O2 C12 H12A 110.5
C13 C12 H12A 110.5
O2 C12 H12B 110.5
C13 C12 H12B 110.5
H12A C12 H12B 108.7
C14 C13 C12 103.8(5)
C14 C13 C14A 31.3(7)
C12 C13 C14A 103.4(6)
C14 C13 H13A 111.0
C12 C13 H13A 111.0
C14A C13 H13A 82.6
C14 C13 H13B 111.0
C12 C13 H13B 111.0
C14A C13 H13B 135.6
H13A C13 H13B 109.0
C14 C13 H13C 82.4
C12 C13 H13C 111.1
C14A C13 H13C 111.1
H13A C13 H13C 130.7
H13B C13 H13C 30.1
C14 C13 H13D 135.2
C12 C13 H13D 111.1
C14A C13 H13D 111.1
H13A C13 H13D 29.9
H13B C13 H13D 81.9
H13C C13 H13D 109.0
C13 C14 C15 106.4(6)
C13 C14 H14A 110.5
C15 C14 H14A 110.5
C13 C14 H14B 110.5
C15 C14 H14B 110.5
H14A C14 H14B 108.6
C15 C14A C13 105.3(8)
C15 C14A H14C 110.7
C13 C14A H14C 110.7
C15 C14A H14D 110.7
C13 C14A H14D 110.7
H14C C14A H14D 108.8
C14A C15 O2 110.9(7)
C14A C15 C14 33.2(8)
O2 C15 C14 101.7(5)
C14A C15 H15A 78.6
O2 C15 H15A 111.4
C14 C15 H15A 111.4
C14A C15 H15B 129.7
O2 C15 H15B 111.4
C14 C15 H15B 111.4
H15A C15 H15B 109.3
C14A C15 H15C 109.5
O2 C15 H15C 109.5
C14 C15 H15C 83.9
H15A C15 H15C 131.6
H15B C15 H15C 29.3
C14A C15 H15D 109.5
O2 C15 H15D 109.5
C14 C15 H15D 139.7
H15A C15 H15D 33.1
H15B C15 H15D 80.3
H15C C15 H15D 108.1
O3 C16 C17 106.2(8)
O3 C16 H16A 110.5
C17 C16 H16A 110.5
O3 C16 H16B 110.5
C17 C16 H16B 110.5
H16A C16 H16B 108.7
C18 C17 C16 99.2(10)
C18 C17 H17A 111.9
C16 C17 H17A 111.9
C18 C17 H17B 111.9
C16 C17 H17B 111.9
H17A C17 H17B 109.6
O3 C16A C17A 88.6(11)
O3 C16A H16C 113.9
C17A C16A H16C 113.9
O3 C16A H16D 113.9
C17A C16A H16D 113.9
H16C C16A H16D 111.1
C18 C17A C16A 94.9(12)
C18 C17A H17C 112.7
C16A C17A H17C 112.7
C18 C17A H17D 112.7
C16A C17A H17D 112.7
H17C C17A H17D 110.2
C17 C18 C19 104.5(7)
C17 C18 C17A 29.6(9)
C19 C18 C17A 107.1(8)
C17 C18 H18A 110.9
C19 C18 H18A 110.9
C17A C18 H18A 82.9
C17 C18 H18B 110.9
C19 C18 H18B 110.9
C17A C18 H18B 132.1
H18A C18 H18B 108.9
C17 C18 H18C 84.4
C19 C18 H18C 110.3
C17A C18 H18C 110.3
H18A C18 H18C 130.1
H18B C18 H18C 28.2
C17 C18 H18D 134.9
C19 C18 H18D 110.3
C17A C18 H18D 110.3
H18A C18 H18D 29.3
H18B C18 H18D 82.7
H18C C18 H18D 108.5
C18 C19 O3 103.3(5)
C18 C19 H19A 111.1
O3 C19 H19A 111.1
C18 C19 H19B 111.1
O3 C19 H19B 111.1
H19A C19 H19B 109.1
O4 C20 C21 105.8(4)
O4 C20 H20A 110.6
C21 C20 H20A 110.6
O4 C20 H20B 110.6
C21 C20 H20B 110.6
H20A C20 H20B 108.7
C22 C21 C20 110.9(7)
C22 C21 C22A 28.4(7)
C20 C21 C22A 100.3(7)
C22 C21 H21A 109.5
C20 C21 H21A 109.5
C22A C21 H21A 136.9
C22 C21 H21B 109.5
C20 C21 H21B 109.5
C22A C21 H21B 89.8
H21A C21 H21B 108.1
C22 C21 H21C 125.9
C20 C21 H21C 111.7
C22A C21 H21C 111.7
H21A C21 H21C 85.7
H21B C21 H21C 23.5
C22 C21 H21D 83.3
C20 C21 H21D 111.7
C22A C21 H21D 111.7
H21A C21 H21D 28.0
H21B C21 H21D 128.3
H21C C21 H21D 109.5
C21 C22 C23 107.0(9)
C21 C22 H22A 110.3
C23 C22 H22A 110.3
C21 C22 H22B 110.3
C23 C22 H22B 110.3
H22A C22 H22B 108.6
C23 C22A C21 100.4(8)
C23 C22A H22C 111.7
C21 C22A H22C 111.7
C23 C22A H22D 111.7
C21 C22A H22D 111.7
H22C C22A H22D 109.5
O4 C23 C22A 105.9(6)
O4 C23 C22 104.7(6)
C22A C23 C22 28.0(6)
O4 C23 H23A 110.8
C22A C23 H23A 132.1
C22 C23 H23A 110.8
O4 C23 H23B 110.8
C22A C23 H23B 84.9
C22 C23 H23B 110.8
H23A C23 H23B 108.9
O4 C23 H23C 110.6
C22A C23 H23C 110.6
C22 C23 H23C 85.6
H23A C23 H23C 26.9
H23B C23 H23C 129.1
O4 C23 H23D 110.6
C22A C23 H23D 110.6
C22 C23 H23D 133.3
H23A C23 H23D 84.3
H23B C23 H23D 27.4
H23C C23 H23D 108.7

loop_
_geom_bond_atom_site_label_1
_geom_bond_atom_site_label_2
_geom_bond_distance
Mg1 O2 2.043(3)
Mg1 O1 2.060(3)
Mg1 C1 2.122(3)
Mg1 Br1 2.5135(12)
Mg1 Si1 3.1414(15)
Mg1 Si2 3.2348(15)
Mg1 Mg2 3.5709(15)
Mg2 O3 2.041(3)
Mg2 O4 2.072(3)
Mg2 C1 2.130(3)
Mg2 Br2 2.5251(12)
Mg2 Si2 3.1474(14)
Mg2 Si1 3.2236(15)
Si1 C1 1.821(3)
Si1 C3 1.894(4)
Si1 C2 1.899(5)
Si1 C4 1.905(4)
Si2 C1 1.825(3)
Si2 C7 1.887(4)
Si2 C5 1.900(4)
Si2 C6 1.901(4)
O1 C8 1.442(5)
O1 C11 1.453(5)
O2 C15 1.442(5)
O2 C12 1.456(5)
O3 C16 1.369(8)
O3 C16A 1.480(17)
O3 C19 1.521(6)
O4 C20 1.455(5)
O4 C23 1.457(5)
C2 H2A 0.9800
C2 H2B 0.9800
C2 H2C 0.9800
C3 H3A 0.9800
C3 H3B 0.9800
C3 H3C 0.9800
C4 H4A 0.9800
C4 H4B 0.9800
C4 H4C 0.9800
C5 H5A 0.9800
C5 H5B 0.9800
C5 H5C 0.9800
C6 H6A 0.9800
C6 H6B 0.9800
C6 H6C 0.9800
C7 H7A 0.9800
C7 H7B 0.9800
C7 H7C 0.9800
C8 C9 1.452(6)
C8 H8A 0.9900
C8 H8B 0.9900
C9 C10 1.44(2)
C9 C10A 1.61(2)
C9 H9A 0.9900
C9 H9B 0.9900
C9 H9C 0.9900
C9 H9D 0.9900
C10 C11 1.555(15)
C10 H10A 0.9900
C10 H10B 0.9900
C10A C11 1.37(2)
C10A H10C 0.9900
C10A H10D 0.9900
C11 H11A 0.9900
C11 H11B 0.9900
C11 H11C 0.9900
C11 H11D 0.9900
C12 C13 1.492(7)
C12 H12A 0.9900
C12 H12B 0.9900
C13 C14 1.461(12)
C13 C14A 1.569(15)
C13 H13A 0.9900
C13 H13B 0.9900
C13 H13C 0.9900
C13 H13D 0.9900
C14 C15 1.480(11)
C14 H14A 0.9900
C14 H14B 0.9900
C14A C15 1.388(14)
C14A H14C 0.9900
C14A H14D 0.9900
C15 H15A 0.9900
C15 H15B 0.9900
C15 H15C 0.9900
C15 H15D 0.9900
C16 C17 1.540(16)
C16 H16A 0.9900
C16 H16B 0.9900
C17 C18 1.50(2)
C17 H17A 0.9900
C17 H17B 0.9900
C16A C17A 1.83(3)
C16A H16C 0.9900
C16A H16D 0.9900
C17A C18 1.52(2)
C17A H17C 0.9900
C17A H17D 0.9900
C18 C19 1.519(8)
C18 H18A 0.9900
C18 H18B 0.9900
C18 H18C 0.9900
C18 H18D 0.9900
C19 H19A 0.9900
C19 H19B 0.9900
C20 C21 1.468(7)
C20 H20A 0.9900
C20 H20B 0.9900
C21 C22 1.372(15)
C21 C22A 1.547(16)
C21 H21A 0.9900
C21 H21B 0.9900
C21 H21C 0.9900
C21 H21D 0.9900
C22 C23 1.540(13)
C22 H22A 0.9900
C22 H22B 0.9900
C22A C23 1.501(14)
C22A H22C 0.9900
C22A H22D 0.9900
C23 H23A 0.9900
C23 H23B 0.9900
C23 H23C 0.9900
C23 H23D 0.9900

loop_
_platon_squeeze_void_nr
_platon_squeeze_void_average_x
_platon_squeeze_void_average_y
_platon_squeeze_void_average_z
_platon_squeeze_void_volume
_platon_squeeze_void_count_electrons
_platon_squeeze_void_content
1 0.500 0.237 0.250 212 16 ' '
2 0.000 0.263 0.750 212 16 ' '
3 0.000 0.737 0.250 212 16 ' '
4 0.500 0.763 0.750 212 16 ' '
